data_7151391
loop_
_publ_author_name
'Xu, Wei'
'Chen, Qing-Yun'

_publ_section_title
;
 A novel approach of cycloaddition of difluorocarbene to
 \a,\b-unsaturated aldehydes and ketones: synthesis of
 gem-difluorocyclopropyl ketones and 2-fluorofurans
;
_journal_issue 7
_journal_name_full 'Organic &amp;  Biomolecular Chemistry'
_journal_page_first 1151
_journal_paper_doi 10.1039/b212232d
_journal_volume 1
_journal_year 2003
_chemical_formula_sum 'C17 H13 F O2'
_chemical_formula_weight 268.27
_chemical_name_systematic
; 
? 
;
_space_group_IT_number 14
_symmetry_cell_setting monoclinic
_symmetry_space_group_name_Hall '-P 2ybc'
_symmetry_space_group_name_H-M 'P 1 21/c 1'
_atom_sites_solution_hydrogens geom
_atom_sites_solution_primary direct
_atom_sites_solution_secondary difmap
_audit_creation_method SHELXL-97
_cell_angle_alpha 90.00
_cell_angle_beta 100.187(4)
_cell_angle_gamma 90.00
_cell_formula_units_Z 4
_cell_length_a 3.9188(8)
_cell_length_b 30.250(6)
_cell_length_c 11.013(2)
_cell_measurement_reflns_used 1465
_cell_measurement_temperature 293(2)
_cell_measurement_theta_max 44.854
_cell_measurement_theta_min 4.622
_cell_volume 1284.9(4)
_computing_cell_refinement 'Bruker SMART'
_computing_data_collection 'Bruker SMART'
_computing_data_reduction 'Bruker SHELXTL'
_computing_molecular_graphics 'Bruker SHELXTL'
_computing_publication_material 'Bruker SHELXTL'
_computing_structure_refinement 'SHELXL-97 (Sheldrick, 1997)'
_computing_structure_solution 'SHELXS-97 (Sheldrick, 1990)'
_diffrn_ambient_temperature 293(2)
_diffrn_measured_fraction_theta_full 0.941
_diffrn_measured_fraction_theta_max 0.941
_diffrn_measurement_device_type 'CCD area detector'
_diffrn_measurement_method 'phi and omega scans'
_diffrn_radiation_monochromator graphite
_diffrn_radiation_source 'fine-focus sealed tube'
_diffrn_radiation_type MoK\a
_diffrn_radiation_wavelength 0.71073
_diffrn_reflns_av_R_equivalents 0.0775
_diffrn_reflns_av_sigmaI/netI 0.0769
_diffrn_reflns_limit_h_max 5
_diffrn_reflns_limit_h_min -3
_diffrn_reflns_limit_k_max 37
_diffrn_reflns_limit_k_min -39
_diffrn_reflns_limit_l_max 14
_diffrn_reflns_limit_l_min -14
_diffrn_reflns_number 7845
_diffrn_reflns_theta_full 28.28
_diffrn_reflns_theta_max 28.28
_diffrn_reflns_theta_min 1.35
_exptl_absorpt_coefficient_mu 0.100
_exptl_absorpt_correction_T_max 1.00000
_exptl_absorpt_correction_T_min 0.32142
_exptl_absorpt_correction_type sadabs
_exptl_crystal_colour colourless
_exptl_crystal_density_diffrn 1.387
_exptl_crystal_density_method 'not measured'
_exptl_crystal_F_000 560
_exptl_crystal_size_max 0.482
_exptl_crystal_size_mid 0.433
_exptl_crystal_size_min 0.126
_refine_diff_density_max 0.136
_refine_diff_density_min -0.122
_refine_diff_density_rms 0.032
_refine_ls_extinction_coef 0.0254(17)
_refine_ls_extinction_expression Fc^*^=kFc[1+0.001xFc^2^\l^3^/sin(2\q)]^-1/4^
_refine_ls_extinction_method SHELXL
_refine_ls_goodness_of_fit_ref 0.823
_refine_ls_hydrogen_treatment mixed
_refine_ls_matrix_type full
_refine_ls_number_parameters 234
_refine_ls_number_reflns 3009
_refine_ls_number_restraints 0
_refine_ls_restrained_S_all 0.823
_refine_ls_R_factor_all 0.0818
_refine_ls_R_factor_gt 0.0425
_refine_ls_shift/su_max 0.009
_refine_ls_shift/su_mean 0.002
_refine_ls_structure_factor_coef Fsqd
_refine_ls_weighting_details 'calc w=1/[\s^2^(Fo^2^)+(0.0254P)^2^+0.0000P] where P=(Fo^2^+2Fc^2^)/3'
_refine_ls_weighting_scheme calc
_refine_ls_wR_factor_gt 0.0803
_refine_ls_wR_factor_ref 0.0905
_reflns_number_gt 1667
_reflns_number_total 3009
_reflns_threshold_expression >2sigma(I)
_cod_data_source_file b212232d.txt
_cod_data_source_block cd22375
_cod_depositor_comments
;
The following automatic conversions were performed:
'_symmetry_cell_setting' value 'Monoclinic' changed to 'monoclinic'
according to '/home/saulius/struct/CIF-dictionaries/cif_core.dic'
dictionary named 'cif_core.dic' version 2.4.1 from 2010-06-29.

Automatic conversion script
Id: cif_fix_enum 1527 2010-12-29 10:47:43Z saulius 
;
_cod_original_cell_volume 1284.9(5)
_cod_original_sg_symbol_H-M P2(1)/c
_cod_database_code 7151391

loop_
_symmetry_equiv_pos_as_xyz
'x, y, z'
'-x, y+1/2, -z+1/2'
'-x, -y, -z'
'x, -y-1/2, z-1/2'

loop_
_atom_site_label
_atom_site_type_symbol
_atom_site_fract_x
_atom_site_fract_y
_atom_site_fract_z
_atom_site_U_iso_or_equiv
_atom_site_adp_type
_atom_site_occupancy
_atom_site_symmetry_multiplicity
_atom_site_calc_flag
_atom_site_refinement_flags
_atom_site_disorder_assembly
_atom_site_disorder_group
O1 O 0.3515(2) 0.64627(3) 0.78179(8) 0.0456(3) Uani 1 1 d . . .
O2 O 0.6910(3) 0.57743(3) 1.33495(9) 0.0601(3) Uani 1 1 d . . .
F F 0.7291(3) 0.54522(3) 0.72844(8) 0.0727(3) Uani 1 1 d . . .
C1 C 0.5088(4) 0.60727(5) 0.82525(13) 0.0436(4) Uani 1 1 d . . .
C2 C 0.5726(4) 0.58517(5) 0.72505(14) 0.0493(4) Uani 1 1 d . . .
C3 C 0.4569(4) 0.60931(5) 0.61817(16) 0.0512(4) Uani 1 1 d . . .
C4 C 0.3217(4) 0.64683(5) 0.65560(13) 0.0440(4) Uani 1 1 d . . .
C5 C 0.1616(4) 0.68538(5) 0.59046(13) 0.0427(4) Uani 1 1 d . . .
C6 C 0.1454(4) 0.72560(5) 0.64829(16) 0.0499(4) Uani 1 1 d . . .
C7 C -0.0014(4) 0.76181(6) 0.58416(16) 0.0555(4) Uani 1 1 d . . .
C8 C -0.1379(4) 0.75840(7) 0.46117(16) 0.0587(5) Uani 1 1 d . . .
C9 C -0.1297(4) 0.71856(6) 0.40285(17) 0.0619(5) Uani 1 1 d . . .
C10 C 0.0193(4) 0.68236(6) 0.46588(15) 0.0553(5) Uani 1 1 d . . .
C11 C 0.5585(4) 0.59872(5) 0.95652(13) 0.0422(4) Uani 1 1 d . . .
C12 C 0.7036(4) 0.55972(5) 1.00618(16) 0.0515(4) Uani 1 1 d . . .
C13 C 0.7528(4) 0.55107(5) 1.13141(15) 0.0517(4) Uani 1 1 d . . .
C14 C 0.6550(4) 0.58228(5) 1.20938(13) 0.0460(4) Uani 1 1 d . . .
C15 C 0.5074(4) 0.62148(5) 1.16215(15) 0.0502(4) Uani 1 1 d . . .
C16 C 0.4586(4) 0.62962(5) 1.03744(15) 0.0478(4) Uani 1 1 d . . .
C17 C 0.8658(6) 0.53938(7) 1.38878(19) 0.0624(5) Uani 1 1 d . . .
H1 H 0.468(3) 0.6016(5) 0.5370(13) 0.061(5) Uiso 1 1 d . . .
H2 H 0.236(4) 0.7272(5) 0.7321(13) 0.057(5) Uiso 1 1 d . . .
H3 H -0.011(4) 0.7907(5) 0.6259(13) 0.067(5) Uiso 1 1 d . . .
H4 H -0.241(3) 0.7837(5) 0.4162(12) 0.053(4) Uiso 1 1 d . . .
H5 H -0.229(4) 0.7152(5) 0.3168(15) 0.074(5) Uiso 1 1 d . . .
H6 H 0.033(4) 0.6548(5) 0.4254(13) 0.065(5) Uiso 1 1 d . . .
H7 H 0.770(4) 0.5381(5) 0.9521(13) 0.061(5) Uiso 1 1 d . . .
H8 H 0.856(4) 0.5236(5) 1.1628(12) 0.055(4) Uiso 1 1 d . . .
H9 H 0.438(4) 0.6428(5) 1.2198(13) 0.068(5) Uiso 1 1 d . . .
H10 H 0.354(3) 0.6566(5) 1.0057(12) 0.052(4) Uiso 1 1 d . . .
H11 H 1.107(6) 0.5362(6) 1.3739(17) 0.106(8) Uiso 1 1 d . . .
H12 H 0.738(4) 0.5117(6) 1.3563(14) 0.074(6) Uiso 1 1 d . . .
H13 H 0.876(4) 0.5412(6) 1.4789(17) 0.087(6) Uiso 1 1 d . . .

loop_
_atom_site_aniso_label
_atom_site_aniso_U_11
_atom_site_aniso_U_22
_atom_site_aniso_U_33
_atom_site_aniso_U_23
_atom_site_aniso_U_13
_atom_site_aniso_U_12
O1 0.0528(7) 0.0399(6) 0.0449(7) -0.0008(5) 0.0108(5) 0.0030(5)
O2 0.0803(8) 0.0521(8) 0.0486(7) 0.0053(5) 0.0132(6) 0.0162(6)
F 0.0995(8) 0.0487(6) 0.0729(7) -0.0043(5) 0.0232(5) 0.0220(5)
C1 0.0443(9) 0.0344(9) 0.0521(10) -0.0014(7) 0.0084(7) 0.0003(7)
C2 0.0554(10) 0.0353(9) 0.0585(11) -0.0023(8) 0.0136(8) 0.0058(7)
C3 0.0626(11) 0.0462(10) 0.0470(10) -0.0073(8) 0.0156(8) 0.0003(8)
C4 0.0468(9) 0.0443(10) 0.0415(9) -0.0030(7) 0.0099(7) -0.0057(7)
C5 0.0432(9) 0.0443(10) 0.0420(9) 0.0000(7) 0.0112(7) -0.0045(7)
C6 0.0545(11) 0.0497(11) 0.0448(10) -0.0004(8) 0.0071(8) -0.0020(8)
C7 0.0632(12) 0.0451(11) 0.0587(11) 0.0028(9) 0.0120(9) 0.0033(9)
C8 0.0604(11) 0.0585(12) 0.0579(12) 0.0145(10) 0.0121(9) 0.0061(9)
C9 0.0732(13) 0.0647(13) 0.0456(11) 0.0041(9) 0.0046(9) -0.0018(10)
C10 0.0667(12) 0.0507(11) 0.0487(11) -0.0043(9) 0.0108(9) -0.0027(9)
C11 0.0423(9) 0.0347(8) 0.0501(9) -0.0022(7) 0.0096(7) -0.0013(7)
C12 0.0617(11) 0.0407(10) 0.0533(11) -0.0050(8) 0.0137(8) 0.0076(8)
C13 0.0620(11) 0.0365(10) 0.0562(11) 0.0037(8) 0.0100(8) 0.0093(8)
C14 0.0503(10) 0.0419(9) 0.0459(10) 0.0003(7) 0.0092(7) 0.0005(7)
C15 0.0613(11) 0.0382(10) 0.0523(11) -0.0042(8) 0.0130(8) 0.0049(8)
C16 0.0532(10) 0.0353(9) 0.0552(11) 0.0030(8) 0.0104(8) 0.0056(8)
C17 0.0720(15) 0.0563(13) 0.0575(13) 0.0093(10) 0.0073(10) 0.0134(10)

loop_
_atom_type_symbol
_atom_type_description
_atom_type_scat_dispersion_real
_atom_type_scat_dispersion_imag
_atom_type_scat_source
C C 0.0033 0.0016 'International Tables Vol C Tables 4.2.6.8 and 6.1.1.4'
H H 0.0000 0.0000 'International Tables Vol C Tables 4.2.6.8 and 6.1.1.4'
O O 0.0106 0.0060 'International Tables Vol C Tables 4.2.6.8 and 6.1.1.4'
F F 0.0171 0.0103 'International Tables Vol C Tables 4.2.6.8 and 6.1.1.4'

loop_
_geom_angle_atom_site_label_1
_geom_angle_atom_site_label_2
_geom_angle_atom_site_label_3
_geom_angle
_geom_angle_site_symmetry_1
_geom_angle_site_symmetry_3
_geom_angle_publ_flag
C4 O1 C1 108.35(11) . . ?
C14 O2 C17 117.70(13) . . ?
C2 C1 O1 106.03(12) . . ?
C2 C1 C11 135.71(15) . . ?
O1 C1 C11 118.23(13) . . ?
C1 C2 F 124.62(14) . . ?
C1 C2 C3 110.59(14) . . ?
F C2 C3 124.79(14) . . ?
C4 C3 C2 105.68(14) . . ?
C4 C3 H1 126.2(9) . . ?
C2 C3 H1 128.1(9) . . ?
C3 C4 O1 109.35(14) . . ?
C3 C4 C5 133.16(14) . . ?
O1 C4 C5 117.49(13) . . ?
C6 C5 C10 118.07(15) . . ?
C6 C5 C4 122.08(13) . . ?
C10 C5 C4 119.85(14) . . ?
C7 C6 C5 121.00(16) . . ?
C7 C6 H2 121.4(9) . . ?
C5 C6 H2 117.6(9) . . ?
C8 C7 C6 120.24(18) . . ?
C8 C7 H3 119.0(8) . . ?
C6 C7 H3 120.8(9) . . ?
C9 C8 C7 119.53(17) . . ?
C9 C8 H4 120.1(8) . . ?
C7 C8 H4 120.4(9) . . ?
C8 C9 C10 120.61(17) . . ?
C8 C9 H5 121.1(10) . . ?
C10 C9 H5 118.3(10) . . ?
C9 C10 C5 120.53(17) . . ?
C9 C10 H6 121.1(9) . . ?
C5 C10 H6 118.4(9) . . ?
C12 C11 C16 117.54(14) . . ?
C12 C11 C1 121.45(14) . . ?
C16 C11 C1 121.01(14) . . ?
C11 C12 C13 122.12(16) . . ?
C11 C12 H7 118.6(9) . . ?
C13 C12 H7 119.3(9) . . ?
C14 C13 C12 119.19(15) . . ?
C14 C13 H8 121.0(9) . . ?
C12 C13 H8 119.8(9) . . ?
O2 C14 C13 124.42(14) . . ?
O2 C14 C15 115.66(14) . . ?
C13 C14 C15 119.92(15) . . ?
C16 C15 C14 120.36(16) . . ?
C16 C15 H9 121.7(9) . . ?
C14 C15 H9 118.0(9) . . ?
C15 C16 C11 120.86(15) . . ?
C15 C16 H10 119.7(8) . . ?
C11 C16 H10 119.4(8) . . ?
O2 C17 H11 114.5(12) . . ?
O2 C17 H12 110.7(10) . . ?
H11 C17 H12 106.9(15) . . ?
O2 C17 H13 107.8(10) . . ?
H11 C17 H13 107.6(15) . . ?
H12 C17 H13 109.3(14) . . ?

loop_
_geom_bond_atom_site_label_1
_geom_bond_atom_site_label_2
_geom_bond_distance
_geom_bond_site_symmetry_2
_geom_bond_publ_flag
O1 C4 1.3740(16) . ?
O1 C1 1.3770(16) . ?
O2 C14 1.3729(17) . ?
O2 C17 1.4151(19) . ?
F C2 1.3525(17) . ?
C1 C2 1.351(2) . ?
C1 C11 1.4474(19) . ?
C2 C3 1.391(2) . ?
C3 C4 1.347(2) . ?
C3 H1 0.932(14) . ?
C4 C5 1.4523(19) . ?
C5 C6 1.380(2) . ?
C5 C10 1.390(2) . ?
C6 C7 1.373(2) . ?
C6 H2 0.929(14) . ?
C7 C8 1.369(2) . ?
C7 H3 0.991(16) . ?
C8 C9 1.369(2) . ?
C8 H4 0.960(15) . ?
C9 C10 1.371(2) . ?
C9 H5 0.964(16) . ?
C10 H6 0.951(15) . ?
C11 C12 1.380(2) . ?
C11 C16 1.394(2) . ?
C12 C13 1.383(2) . ?
C12 H7 0.951(16) . ?
C13 C14 1.375(2) . ?
C13 H8 0.962(15) . ?
C14 C15 1.380(2) . ?
C15 C16 1.375(2) . ?
C15 H9 0.976(15) . ?
C16 H10 0.952(14) . ?
C17 H11 0.99(2) . ?
C17 H12 1.010(17) . ?
C17 H13 0.988(18) . ?

loop_
_geom_torsion_atom_site_label_1
_geom_torsion_atom_site_label_2
_geom_torsion_atom_site_label_3
_geom_torsion_atom_site_label_4
_geom_torsion
_geom_torsion_site_symmetry_1
_geom_torsion_site_symmetry_2
_geom_torsion_site_symmetry_3
_geom_torsion_site_symmetry_4
_geom_torsion_publ_flag
C4 O1 C1 C2 0.31(15) . . . . ?
C4 O1 C1 C11 -178.21(12) . . . . ?
O1 C1 C2 F 179.33(13) . . . . ?
C11 C1 C2 F -2.5(3) . . . . ?
O1 C1 C2 C3 -0.32(18) . . . . ?
C11 C1 C2 C3 177.81(16) . . . . ?
C1 C2 C3 C4 0.20(19) . . . . ?
F C2 C3 C4 -179.45(14) . . . . ?
C2 C3 C4 O1 0.00(17) . . . . ?
C2 C3 C4 C5 179.72(15) . . . . ?
C1 O1 C4 C3 -0.20(16) . . . . ?
C1 O1 C4 C5 -179.97(12) . . . . ?
C3 C4 C5 C6 -158.01(17) . . . . ?
O1 C4 C5 C6 21.7(2) . . . . ?
C3 C4 C5 C10 21.9(3) . . . . ?
O1 C4 C5 C10 -158.42(13) . . . . ?
C10 C5 C6 C7 -1.2(2) . . . . ?
C4 C5 C6 C7 178.73(15) . . . . ?
C5 C6 C7 C8 0.6(3) . . . . ?
C6 C7 C8 C9 0.6(3) . . . . ?
C7 C8 C9 C10 -1.2(3) . . . . ?
C8 C9 C10 C5 0.6(3) . . . . ?
C6 C5 C10 C9 0.5(2) . . . . ?
C4 C5 C10 C9 -179.35(15) . . . . ?
C2 C1 C11 C12 -0.2(3) . . . . ?
O1 C1 C11 C12 177.80(14) . . . . ?
C2 C1 C11 C16 -179.66(18) . . . . ?
O1 C1 C11 C16 -1.7(2) . . . . ?
C16 C11 C12 C13 -0.5(2) . . . . ?
C1 C11 C12 C13 180.00(14) . . . . ?
C11 C12 C13 C14 -0.1(3) . . . . ?
C17 O2 C14 C13 5.4(2) . . . . ?
C17 O2 C14 C15 -175.09(16) . . . . ?
C12 C13 C14 O2 -179.97(14) . . . . ?
C12 C13 C14 C15 0.5(2) . . . . ?
O2 C14 C15 C16 -179.82(14) . . . . ?
C13 C14 C15 C16 -0.2(2) . . . . ?
C14 C15 C16 C11 -0.4(2) . . . . ?
C12 C11 C16 C15 0.7(2) . . . . ?
C1 C11 C16 C15 -179.75(14) . . . . ?

loop_
_cod_related_entry_id
_cod_related_entry_database
_cod_related_entry_code
1 ChemSpider 9087771
